data_2002922
loop_
_publ_author_name
'Loehlin, J. H.'
'Franz, K. J.'
'Gist, L.'
'Moore, R. H.'

_publ_section_title
;
 Supramolecular Alcohol--Amine Crystals and Their Hydrogen-Bond
 Patterns
;
_journal_issue 5
_journal_name_full 'Acta Crystallographica Section B'
_journal_page_first 695
_journal_page_last 704
_journal_paper_doi 10.1107/S0108768198003231
_journal_volume 54
_journal_year 1998
_chemical_formula_moiety 'C6 H8 N2 , C6 H14 O2'
_chemical_formula_sum 'C12 H22 N2 O2'
_chemical_formula_weight 226.3
_chemical_melting_point .8E-80
_chemical_name_common p-phenylenediamine.1,6-hexanediol
_chemical_name_systematic (1,4-diaminobenzene).(1,6-dihydroxyhexane)
_space_group_IT_number 15
_symmetry_cell_setting monoclinic
_symmetry_space_group_name_Hall '-C 2yc'
_symmetry_space_group_name_H-M 'C 1 2/c 1'
_audit_creation_method from_xtal_archive_file_using_CIFIO
_cell_angle_alpha 90.00000
_cell_angle_beta 104.189(4)
_cell_angle_gamma 90.00000
_cell_formula_units_Z 4
_cell_length_a 31.2595(11)
_cell_length_b 5.1534(2)
_cell_length_c 8.2639(5)
_cell_measurement_reflns_used 25
_cell_measurement_temperature 295
_cell_measurement_theta_max 18.40
_cell_measurement_theta_min 9.25
_cell_volume 1290.64(11)
_computing_cell_refinement 'EXPRESS (Enraf-Nonius, 1993)'
_computing_data_collection 'EXPRESS (Enraf-Nonius, 1993)'
_computing_data_reduction 'xtal_ADDREF_SORTRF (Hall et al., 1995)'
_computing_molecular_graphics 'xtal (Hall et al., 1995)'
_computing_publication_material 'xtal_BONDLA_CIFIO (Hall et al., 1995)'
_computing_structure_refinement 'xtal_CRYLSQ  (Hall et al., 1995)'
_computing_structure_solution 'xtal (Hall et al., 1995)'
_diffrn_ambient_temperature 295
_diffrn_measurement_device 'Enraf-Nonius CAD-4'
_diffrn_measurement_method \w
_diffrn_radiation_monochromator graphite
_diffrn_radiation_source sealed_tube
_diffrn_radiation_type MoK\a
_diffrn_radiation_wavelength .71073
_diffrn_reflns_av_R_equivalents .018
_diffrn_reflns_av_sigmaI/netI .04
_diffrn_reflns_limit_h_max 38
_diffrn_reflns_limit_h_min -37
_diffrn_reflns_limit_k_max 2
_diffrn_reflns_limit_k_min -6
_diffrn_reflns_limit_l_max 3
_diffrn_reflns_limit_l_min -10
_diffrn_reflns_number 1418
_diffrn_reflns_reduction_process 'Lp and empirical absorption correction'
_diffrn_reflns_theta_max 26.28
_diffrn_reflns_theta_min 2.69
_diffrn_standards_decay_% 10.3
_diffrn_standards_interval_time 120
_diffrn_standards_number 3
_exptl_absorpt_coefficient_mu 0.079
_exptl_absorpt_correction_T_max 0.933
_exptl_absorpt_correction_T_min 0.879
_exptl_absorpt_correction_type empirical
_exptl_absorpt_process_details none
_exptl_crystal_colour colorless
_exptl_crystal_density_diffrn 1.165
_exptl_crystal_density_meas 1.15
_exptl_crystal_density_method suspension
_exptl_crystal_description prism
_exptl_crystal_F_000 496
_exptl_crystal_size_max .55
_exptl_crystal_size_mid .34
_exptl_crystal_size_min .30
_refine_diff_density_max .258
_refine_diff_density_min -.212
_refine_ls_abs_structure_details none
_refine_ls_abs_structure_Flack 0
_refine_ls_extinction_coef 53E2(16)
_refine_ls_extinction_method 'Xtal CRYSLSQ (Zachariasen, 1967)'
_refine_ls_goodness_of_fit_all .845
_refine_ls_goodness_of_fit_obs .778
_refine_ls_hydrogen_treatment 'OH, NH~2~ positions refined, others calc CH = 0.96, U~iso~ = 0.040'
_refine_ls_matrix_type full
_refine_ls_number_constraints 0
_refine_ls_number_parameters 83
_refine_ls_number_reflns 1020
_refine_ls_number_restraints 0
_refine_ls_R_factor_all .06
_refine_ls_R_factor_obs .041
_refine_ls_shift/esd_max .001
_refine_ls_structure_factor_coef F
_refine_ls_weighting_details w=1/[\s^2^(F~o~)+(0.08F~o~)^2^]
_refine_ls_weighting_scheme calc
_refine_ls_wR_factor_all .089
_refine_ls_wR_factor_obs .072
_reflns_number_observed 1020
_reflns_number_total 1313
_reflns_observed_criterion 'F > 3\s(F)'
_cod_data_source_file bk0047.cif
_cod_data_source_block IV
_cod_depositor_comments
;
The following automatic conversions were performed:

'_refine_ls_weighting_scheme' value 'w=1/[\s^2^(F~o~)+(0.08F~o~)^2^]'
was changed to 'calc'. New tag '_refine_ls_weighting_details' was
created. The value of the new tag was set to
'w=1/[\s^2^(F~o~)+(0.08F~o~)^2^]'.

Automatic conversion script
Id: cif_fix_values 3143 2015-03-26 13:38:13Z robertas 
;
_cod_database_code 2002922

loop_
_symmetry_equiv_pos_as_xyz
+x,+y,+z
-x,+y,1/2-z
-x,-y,-z
+x,-y,1/2+z
1/2+x,1/2+y,+z
1/2-x,1/2+y,1/2-z
1/2-x,1/2-y,-z
1/2+x,1/2-y,1/2+z

loop_
_atom_site_aniso_label
_atom_site_aniso_U_11
_atom_site_aniso_U_22
_atom_site_aniso_U_33
_atom_site_aniso_U_12
_atom_site_aniso_U_13
_atom_site_aniso_U_23
C2 .0289(7) .0325(7) .0356(7) -.0021(5) .0112(5) .0053(5)
N3 .0296(7) .0446(8) .0472(8) -.0012(5) .0086(6) .0020(6)
C4 .0379(8) .0321(7) .0376(7) -.0029(6) .0087(6) -.0047(6)
O5 .0313(6) .0409(7) .0783(9) -.0013(5) .0221(6) .0092(6)
C6 .0288(7) .0361(8) .0548(9) -.0017(6) .0136(6) .0031(7)
C7 .0299(8) .0363(8) .0499(8) -.0032(6) .0116(6) .0031(6)
C8 .0292(7) .0376(8) .0479(8) -.0031(6) .0113(6) .0020(6)
C1 .0367(8) .0328(8) .0413(8) .0031(5) .0127(6) -.0036(6)

loop_
_atom_site_label
_atom_site_fract_x
_atom_site_fract_y
_atom_site_fract_z
_atom_site_U_iso_or_equiv
_atom_site_thermal_displace_type
_atom_site_calc_flag
_atom_site_calc_attached_atom
C2 .29513(4) .2305(3) .57643(16) .0317(6) Uani ? ?
N3 .34149(4) .2180(3) .64981(17) .0406(7) Uani ? ?
C4 .26976(4) .4241(3) .62270(17) .0360(7) Uani ? ?
O5 .62435(3) .3231(2) .45928(16) .0487(7) Uani ? ?
C6 .58023(4) .3636(3) .46817(19) .0393(7) Uani ? ?
C7 .55881(4) .1046(3) .48201(18) .0384(7) Uani ? ?
C8 .51137(4) .1301(3) .49686(18) .0379(7) Uani ? ?
C1 .27500(4) .0570(3) .45237(16) .0363(7) Uani ? ?
H5 .6339(5) .468(4) .431(2) .04000 Uiso ? ?
H31 .3489(5) .248(3) .762(2) .04000 Uiso ? ?
H32 .3535(5) .058(4) .621(2) .04000 Uiso ? ?
H4 .28346 .54499 .70813 .04000 Uiso ? ?
H1 .29238 -.07731 .41940 .04000 Uiso ? ?
H61 .57987 .46734 .56426 .04000 Uiso ? ?
H62 .56430 .45139 .36920 .04000 Uiso ? ?
H71 .55895 .00417 .38428 .04000 Uiso ? ?
H72 .57568 .01637 .57913 .04000 Uiso ? ?
H81 .51143 .22401 .59725 .04000 Uiso ? ?
H82 .49488 .22546 .40219 .04000 Uiso ? ?

loop_
_atom_type_symbol
_atom_type_description
_atom_type_scat_dispersion_real
_atom_type_scat_dispersion_imag
_atom_type_scat_source
C ? .002 .002 Int._Tables_Vol_IV_Tables_2.2B_and_2.3.1
H ? 0 0 Int._Tables_Vol_IV_Tables_2.2B_and_2.3.1
N ? .004 .003 Int._Tables_Vol_IV_Tables_2.2B_and_2.3.1
O ? .008 .006 Int._Tables_Vol_IV_Tables_2.2B_and_2.3.1

loop_
_geom_angle_atom_site_label_1
_geom_angle_atom_site_label_2
_geom_angle_atom_site_label_3
_geom_angle_site_symmetry_1
_geom_angle_site_symmetry_2
_geom_angle_site_symmetry_3
_geom_angle
_geom_angle_publ_flag
C6 O5 H5 . . . 107.1(12) yes
O5 C6 C7 . . . 109.26(12) yes
O5 C6 H61 . . . 109.50(10) yes
O5 C6 H62 . . . 109.50(10) yes
C7 C6 H61 . . . 109.60(10) yes
C7 C6 H62 . . . 109.50(10) yes
H61 C6 H62 . . . 109.40(10) yes
C6 C7 C8 . . . 112.86(12) yes
C6 C7 H71 . . . 108.60(10) yes
C6 C7 H72 . . . 108.60(10) yes
C8 C7 H71 . . . 108.60(10) yes
C8 C7 H72 . . . 108.60(10) yes
H71 C7 H72 . . . 109.40(10) yes
C7 C8 H81 . . . 108.50(10) yes
C7 C8 H82 . . . 108.50(10) yes
C7 C8 C8 . . 3_656 113.47(12) yes
H81 C8 H82 . . . 109.40(10) yes
H81 C8 C8 . . 3_656 108.40(10) yes
H82 C8 C8 . . 3_656 108.50(10) yes
N3 C2 C4 . . 7_657 120.34(12) yes
N3 C2 C1 . . 7_657 120.86(13) yes
C4 C2 C1 7_657 . 7_657 118.73(11) yes
C2 N3 H31 . . . 113.8(11) yes
C2 N3 H32 . . . 110.7(9) yes
H31 N3 H32 . . . 112.1(14) yes
C2 C4 H4 . 7_657 7_657 119.20(10) yes
C2 C4 C1 . 7_657 . 120.64(12) yes
H4 C4 C1 7_657 7_657 . 120.10(10) yes
C2 C1 H1 . 7_657 7_657 119.20(10) yes
C2 C1 C4 . 7_657 . 120.62(13) yes
H1 C1 C4 7_657 7_657 . 120.40(10) yes

loop_
_geom_bond_atom_site_label_1
_geom_bond_atom_site_label_2
_geom_bond_site_symmetry_1
_geom_bond_site_symmetry_2
_geom_bond_distance
_geom_bond_publ_flag
O5 C6 . . 1.4144(18) yes
O5 H5 . . .86(2) yes
C6 C7 . . 1.510(2) yes
C6 H61 . . .9600 yes
C6 H62 . . .9600 yes
C7 C8 . . 1.524(2) yes
C7 H71 . . .9600 yes
C7 H72 . . .9600 yes
C8 H81 . . .9600 yes
C8 H82 . . .9600 yes
C8 C8 . 3_656 1.524(2) yes
C2 N3 . . 1.4288(17) yes
C2 C4 . 7_657 1.386(2) yes
C2 C1 . 7_657 1.3892(18) yes
N3 H31 . . .913(18) yes
N3 H32 . . .960(19) yes
C4 H4 7_657 7_657 .9600 yes
C4 C1 7_657 . 1.3879(17) yes
C1 H1 7_657 7_657 .9600 yes
